data_2016569
loop_
_publ_author_name
'Cobo, Justo'
'Glidewell, Christopher'
'Low, John N.'
'Orozco, Fab\'ian'

_publ_section_title
;
 Ethyl 2-methoxy-6-[(triphenylphosphoranylidene)amino]nicotinate and
 ethyl 2-methylsulfanyl-6-[(triphenylphosphoranylidene)amino]nicotinate
;
_journal_coeditor_code SK3213
_journal_issue 4
_journal_name_full 'Acta Crystallographica Section C'
_journal_page_first o233
_journal_page_last o236
_journal_paper_doi 10.1107/S0108270108006963
_journal_volume 64
_journal_year 2008
_chemical_formula_iupac 'C27 H25 N2 O2 P S'
_chemical_formula_moiety 'C27 H25 N2 O2 P S'
_chemical_formula_sum 'C27 H25 N2 O2 P S'
_chemical_formula_weight 472.52
_chemical_name_systematic
;
Ethyl 2-methylsulfanyl-6-[(triphenylphosphoranylidene)amino]nicotinate
;
_space_group_IT_number 2
_symmetry_cell_setting triclinic
_symmetry_space_group_name_Hall '-P 1'
_symmetry_space_group_name_H-M 'P -1'
_atom_sites_solution_hydrogens geom
_atom_sites_solution_primary direct
_atom_sites_solution_secondary difmap
_cell_angle_alpha 102.987(8)
_cell_angle_beta 106.417(12)
_cell_angle_gamma 94.596(10)
_cell_formula_units_Z 2
_cell_length_a 8.5671(14)
_cell_length_b 11.0617(6)
_cell_length_c 13.547(2)
_cell_measurement_reflns_used 5400
_cell_measurement_temperature 120(2)
_cell_measurement_theta_max 27.50
_cell_measurement_theta_min 3.15
_cell_volume 1185.7(3)
_computing_cell_refinement 'DIRAX/LSQ (Duisenberg <i>et al.</i>,  2000)'
_computing_data_collection 'COLLECT (Nonius, 1999)'
_computing_data_reduction 'EVALCCD (Duisenberg <i>et al.</i>,  2003)'
_computing_molecular_graphics 'PLATON (Spek, 2003)'
_computing_publication_material 'SHELXL97 (Sheldrick, 2008) and PRPKAPPA (Ferguson, 1999)'
_computing_structure_refinement 'OSCAIL (McArdle, 2003) and SHELXL97 (Sheldrick, 2008)'
_computing_structure_solution 'SIR2004 (Burla <i>et al.</i>,  2005)'
_diffrn_ambient_temperature 120(2)
_diffrn_detector_area_resol_mean 9.091
_diffrn_measured_fraction_theta_full 0.994
_diffrn_measured_fraction_theta_max 0.994
_diffrn_measurement_device_type 'Bruker Nonius KappaCCD area-detector'
_diffrn_measurement_method '\f and \w'
_diffrn_radiation_monochromator graphite
_diffrn_radiation_source 'Bruker Nonius FR591 rotating anode'
_diffrn_radiation_type 'Mo K\a'
_diffrn_radiation_wavelength 0.71073
_diffrn_reflns_av_R_equivalents 0.0333
_diffrn_reflns_av_sigmaI/netI 0.0276
_diffrn_reflns_limit_h_max 11
_diffrn_reflns_limit_h_min -11
_diffrn_reflns_limit_k_max 13
_diffrn_reflns_limit_k_min -14
_diffrn_reflns_limit_l_max 17
_diffrn_reflns_limit_l_min -17
_diffrn_reflns_number 24840
_diffrn_reflns_theta_full 27.50
_diffrn_reflns_theta_max 27.50
_diffrn_reflns_theta_min 3.15
_diffrn_standards_decay_% 0
_diffrn_standards_number 0
_exptl_absorpt_coefficient_mu 0.231
_exptl_absorpt_correction_T_max 0.936
_exptl_absorpt_correction_T_min 0.901
_exptl_absorpt_correction_type multi-scan
_exptl_absorpt_process_details '(SADABS; Sheldrick, 2003)'
_exptl_crystal_colour yellow
_exptl_crystal_density_diffrn 1.323
_exptl_crystal_density_method 'not measured'
_exptl_crystal_description block
_exptl_crystal_F_000 496
_exptl_crystal_size_max 0.46
_exptl_crystal_size_mid 0.31
_exptl_crystal_size_min 0.29
_refine_diff_density_max 0.288
_refine_diff_density_min -0.363
_refine_ls_extinction_method none
_refine_ls_goodness_of_fit_ref 1.059
_refine_ls_hydrogen_treatment constr
_refine_ls_matrix_type full
_refine_ls_number_parameters 300
_refine_ls_number_reflns 5400
_refine_ls_number_restraints 0
_refine_ls_restrained_S_all 1.059
_refine_ls_R_factor_all 0.0533
_refine_ls_R_factor_gt 0.0374
_refine_ls_shift/su_max 0.001
_refine_ls_shift/su_mean 0.000
_refine_ls_structure_factor_coef Fsqd
_refine_ls_weighting_details 'w = 1/[\s^2^(Fo^2^)+(0.0409P)^2^+0.7635P] where P=(Fo^2^+2Fc^2^)/3'
_refine_ls_weighting_scheme calc
_refine_ls_wR_factor_gt 0.0881
_refine_ls_wR_factor_ref 0.0983
_reflns_number_gt 4362
_reflns_number_total 5400
_reflns_threshold_expression I>2\s(I)
_cod_data_source_file sk3213.cif
_cod_data_source_block II
_cod_database_code 2016569
_cod_database_fobs_code 2016569

loop_
_symmetry_equiv_pos_as_xyz
'x, y, z'
'-x, -y, -z'

loop_
_atom_site_type_symbol
_atom_site_label
_atom_site_fract_x
_atom_site_fract_y
_atom_site_fract_z
_atom_site_U_iso_or_equiv
_atom_site_adp_type
_atom_site_calc_flag
_atom_site_refinement_flags
_atom_site_occupancy
S S21 0.66708(5) 0.74151(4) 0.96911(3) 0.02315(11) Uani d . 1
P P6 0.66502(5) 0.75652(4) 0.58072(3) 0.01650(10) Uani d . 1
O O31 0.77752(16) 0.55697(12) 1.06406(9) 0.0302(3) Uani d . 1
O O32 0.80751(15) 0.36788(11) 0.97403(9) 0.0242(3) Uani d . 1
N N1 0.71708(16) 0.67783(12) 0.78131(10) 0.0178(3) Uani d . 1
N N6 0.74784(16) 0.63978(12) 0.60969(10) 0.0187(3) Uani d . 1
C C2 0.72802(19) 0.64059(14) 0.86988(12) 0.0185(3) Uani d . 1
C C3 0.78322(19) 0.52838(15) 0.88577(12) 0.0193(3) Uani d . 1
C C4 0.8278(2) 0.45357(15) 0.80280(12) 0.0206(3) Uani d . 1
C C5 0.8181(2) 0.49073(15) 0.71169(12) 0.0205(3) Uani d . 1
C C6 0.76002(19) 0.60440(14) 0.70141(12) 0.0177(3) Uani d . 1
C C21 0.5695(3) 0.84629(17) 0.89579(15) 0.0316(4) Uani d . 1
C C31 0.7891(2) 0.48939(16) 0.98338(12) 0.0214(3) Uani d . 1
C C32 0.8040(2) 0.32149(17) 1.06586(13) 0.0263(4) Uani d . 1
C C33 0.8286(3) 0.18668(18) 1.04022(16) 0.0361(4) Uani d . 1
C C61 0.6295(2) 0.73180(14) 0.44001(12) 0.0192(3) Uani d . 1
C C62 0.5093(2) 0.78628(15) 0.37914(13) 0.0234(3) Uani d . 1
C C63 0.4863(2) 0.76680(17) 0.27077(13) 0.0270(4) Uani d . 1
C C64 0.5804(2) 0.69269(17) 0.22276(13) 0.0284(4) Uani d . 1
C C65 0.6988(2) 0.63766(17) 0.28251(14) 0.0289(4) Uani d . 1
C C66 0.7246(2) 0.65804(16) 0.39133(13) 0.0235(3) Uani d . 1
C C71 0.79198(19) 0.90912(15) 0.64353(13) 0.0196(3) Uani d . 1
C C72 0.8179(2) 0.99309(16) 0.58480(14) 0.0264(4) Uani d . 1
C C73 0.9195(2) 1.10820(17) 0.63560(16) 0.0309(4) Uani d . 1
C C74 0.9966(2) 1.13934(16) 0.74425(15) 0.0288(4) Uani d . 1
C C75 0.9735(2) 1.05526(17) 0.80279(14) 0.0289(4) Uani d . 1
C C76 0.8719(2) 0.94080(16) 0.75309(13) 0.0249(4) Uani d . 1
C C81 0.46807(19) 0.76946(15) 0.60262(12) 0.0190(3) Uani d . 1
C C82 0.4237(2) 0.88451(16) 0.64168(13) 0.0233(3) Uani d . 1
C C83 0.2713(2) 0.88936(17) 0.65897(14) 0.0291(4) Uani d . 1
C C84 0.1643(2) 0.77977(19) 0.63712(15) 0.0316(4) Uani d . 1
C C85 0.2075(2) 0.66544(18) 0.59706(16) 0.0322(4) Uani d . 1
C C86 0.3588(2) 0.65907(16) 0.57938(14) 0.0248(4) Uani d . 1
H H4 0.8650 0.3764 0.8099 0.025 Uiso calc R 1
H H5 0.8500 0.4406 0.6561 0.025 Uiso calc R 1
H H21A 0.6518 0.8951 0.8767 0.047 Uiso calc R 1
H H21B 0.5192 0.9034 0.9399 0.047 Uiso calc R 1
H H21C 0.4841 0.7975 0.8308 0.047 Uiso calc R 1
H H32A 0.6970 0.3284 1.0793 0.032 Uiso calc R 1
H H32B 0.8928 0.3708 1.1301 0.032 Uiso calc R 1
H H33A 0.7428 0.1398 0.9747 0.054 Uiso calc R 1
H H33B 0.8221 0.1506 1.0990 0.054 Uiso calc R 1
H H33C 0.9371 0.1815 1.0303 0.054 Uiso calc R 1
H H62 0.4435 0.8365 0.4117 0.028 Uiso calc R 1
H H63 0.4053 0.8046 0.2294 0.032 Uiso calc R 1
H H64 0.5638 0.6795 0.1485 0.034 Uiso calc R 1
H H65 0.7625 0.5859 0.2492 0.035 Uiso calc R 1
H H66 0.8074 0.6215 0.4326 0.028 Uiso calc R 1
H H72 0.7661 0.9718 0.5099 0.032 Uiso calc R 1
H H73 0.9358 1.1655 0.5953 0.037 Uiso calc R 1
H H74 1.0651 1.2181 0.7788 0.035 Uiso calc R 1
H H75 1.0277 1.0762 0.8774 0.035 Uiso calc R 1
H H76 0.8566 0.8838 0.7938 0.030 Uiso calc R 1
H H82 0.4974 0.9599 0.6566 0.028 Uiso calc R 1
H H83 0.2411 0.9680 0.6858 0.035 Uiso calc R 1
H H84 0.0608 0.7829 0.6496 0.038 Uiso calc R 1
H H85 0.1328 0.5904 0.5815 0.039 Uiso calc R 1
H H86 0.3877 0.5802 0.5517 0.030 Uiso calc R 1

loop_
_atom_site_aniso_label
_atom_site_aniso_U_11
_atom_site_aniso_U_22
_atom_site_aniso_U_33
_atom_site_aniso_U_12
_atom_site_aniso_U_13
_atom_site_aniso_U_23
S21 0.0275(2) 0.0245(2) 0.0178(2) 0.00471(16) 0.00973(16) 0.00253(15)
P6 0.0181(2) 0.0167(2) 0.01467(19) 0.00265(14) 0.00539(15) 0.00361(14)
O31 0.0410(8) 0.0341(7) 0.0201(6) 0.0118(6) 0.0126(5) 0.0100(5)
O32 0.0304(7) 0.0246(6) 0.0183(6) 0.0028(5) 0.0057(5) 0.0096(5)
N1 0.0187(7) 0.0186(6) 0.0158(6) 0.0016(5) 0.0059(5) 0.0036(5)
N6 0.0211(7) 0.0193(6) 0.0178(6) 0.0052(5) 0.0077(5) 0.0062(5)
C2 0.0168(7) 0.0191(7) 0.0167(7) -0.0014(6) 0.0043(6) 0.0013(6)
C3 0.0188(8) 0.0218(8) 0.0159(7) 0.0001(6) 0.0041(6) 0.0045(6)
C4 0.0223(8) 0.0190(8) 0.0193(8) 0.0032(6) 0.0037(6) 0.0059(6)
C5 0.0243(8) 0.0202(8) 0.0177(7) 0.0054(6) 0.0079(6) 0.0036(6)
C6 0.0172(7) 0.0182(7) 0.0162(7) 0.0000(6) 0.0043(6) 0.0035(6)
C21 0.0428(11) 0.0276(9) 0.0331(10) 0.0138(8) 0.0218(9) 0.0093(8)
C31 0.0181(8) 0.0262(8) 0.0190(8) 0.0022(6) 0.0035(6) 0.0073(6)
C32 0.0280(9) 0.0312(9) 0.0215(8) 0.0010(7) 0.0065(7) 0.0133(7)
C33 0.0464(12) 0.0337(10) 0.0332(10) 0.0064(9) 0.0128(9) 0.0179(8)
C61 0.0212(8) 0.0183(7) 0.0163(7) -0.0009(6) 0.0047(6) 0.0038(6)
C62 0.0250(8) 0.0227(8) 0.0208(8) 0.0025(6) 0.0048(7) 0.0057(6)
C63 0.0278(9) 0.0294(9) 0.0206(8) -0.0013(7) 0.0009(7) 0.0104(7)
C64 0.0332(10) 0.0317(9) 0.0174(8) -0.0059(7) 0.0071(7) 0.0053(7)
C65 0.0355(10) 0.0304(9) 0.0233(9) 0.0035(8) 0.0143(8) 0.0056(7)
C66 0.0275(9) 0.0239(8) 0.0217(8) 0.0054(7) 0.0097(7) 0.0080(6)
C71 0.0171(7) 0.0187(7) 0.0225(8) 0.0039(6) 0.0068(6) 0.0034(6)
C72 0.0260(9) 0.0245(9) 0.0271(9) 0.0022(7) 0.0033(7) 0.0101(7)
C73 0.0301(10) 0.0215(9) 0.0401(10) 0.0002(7) 0.0070(8) 0.0123(8)
C74 0.0231(9) 0.0205(8) 0.0380(10) -0.0005(7) 0.0095(8) -0.0005(7)
C75 0.0277(9) 0.0281(9) 0.0249(9) -0.0028(7) 0.0083(7) -0.0026(7)
C76 0.0268(9) 0.0253(9) 0.0204(8) -0.0017(7) 0.0080(7) 0.0026(7)
C81 0.0195(8) 0.0218(8) 0.0167(7) 0.0046(6) 0.0056(6) 0.0063(6)
C82 0.0263(9) 0.0211(8) 0.0237(8) 0.0056(6) 0.0087(7) 0.0063(6)
C83 0.0287(9) 0.0311(9) 0.0321(9) 0.0151(7) 0.0119(8) 0.0104(7)
C84 0.0213(9) 0.0433(11) 0.0345(10) 0.0104(8) 0.0113(8) 0.0133(8)
C85 0.0224(9) 0.0328(10) 0.0398(11) -0.0007(7) 0.0095(8) 0.0080(8)
C86 0.0225(8) 0.0221(8) 0.0285(9) 0.0024(6) 0.0082(7) 0.0038(7)

loop_
_atom_type_symbol
_atom_type_description
_atom_type_scat_dispersion_real
_atom_type_scat_dispersion_imag
_atom_type_scat_source
C C 0.0033 0.0016 'International Tables Vol C Tables 4.2.6.8 and 6.1.1.4'
H H 0.0000 0.0000 'International Tables Vol C Tables 4.2.6.8 and 6.1.1.4'
N N 0.0061 0.0033 'International Tables Vol C Tables 4.2.6.8 and 6.1.1.4'
O O 0.0106 0.0060 'International Tables Vol C Tables 4.2.6.8 and 6.1.1.4'
P P 0.1023 0.0942 'International Tables Vol C Tables 4.2.6.8 and 6.1.1.4'
S S 0.1246 0.1234 'International Tables Vol C Tables 4.2.6.8 and 6.1.1.4'

loop_
_geom_angle_atom_site_label_1
_geom_angle_atom_site_label_2
_geom_angle_atom_site_label_3
_geom_angle
_geom_angle_publ_flag
C2 S21 C21 100.65(8) no
N6 P6 C61 104.98(7) no
N6 P6 C81 115.68(7) no
C61 P6 C81 106.65(7) no
N6 P6 C71 115.61(7) no
C61 P6 C71 106.30(7) no
C81 P6 C71 106.87(7) no
C31 O32 C32 115.20(13) no
C2 N1 C6 119.34(13) no
C6 N6 P6 124.59(11) no
N1 C2 C3 123.27(14) no
N1 C2 S21 116.16(12) no
C3 C2 S21 120.57(12) no
C2 C3 C4 116.84(14) no
C2 C3 C31 121.43(14) no
C4 C3 C31 121.70(14) no
C5 C4 C3 120.61(15) no
C5 C4 H4 119.7 no
C3 C4 H4 119.7 no
C4 C5 C6 119.13(14) no
C4 C5 H5 120.4 no
C6 C5 H5 120.4 no
N1 C6 N6 120.36(14) no
N1 C6 C5 120.80(14) no
N6 C6 C5 118.85(14) no
S21 C21 H21A 109.5 no
S21 C21 H21B 109.5 no
H21A C21 H21B 109.5 no
S21 C21 H21C 109.5 no
H21A C21 H21C 109.5 no
H21B C21 H21C 109.5 no
O31 C31 O32 122.60(15) no
O31 C31 C3 124.81(15) no
O32 C31 C3 112.59(13) no
O32 C32 C33 106.83(14) no
O32 C32 H32A 110.4 no
C33 C32 H32A 110.4 no
O32 C32 H32B 110.4 no
C33 C32 H32B 110.4 no
H32A C32 H32B 108.6 no
C32 C33 H33A 109.5 no
C32 C33 H33B 109.5 no
H33A C33 H33B 109.5 no
C32 C33 H33C 109.5 no
H33A C33 H33C 109.5 no
H33B C33 H33C 109.5 no
C66 C61 C62 119.58(15) no
C66 C61 P6 119.31(12) no
C62 C61 P6 121.11(12) no
C63 C62 C61 119.76(16) no
C63 C62 H62 120.1 no
C61 C62 H62 120.1 no
C64 C63 C62 120.36(16) no
C64 C63 H63 119.8 no
C62 C63 H63 119.8 no
C63 C64 C65 120.13(16) no
C63 C64 H64 119.9 no
C65 C64 H64 119.9 no
C64 C65 C66 119.99(17) no
C64 C65 H65 120.0 no
C66 C65 H65 120.0 no
C65 C66 C61 120.16(16) no
C65 C66 H66 119.9 no
C61 C66 H66 119.9 no
C72 C71 C76 119.12(15) no
C72 C71 P6 121.89(13) no
C76 C71 P6 118.92(12) no
C73 C72 C71 120.21(16) no
C73 C72 H72 119.9 no
C71 C72 H72 119.9 no
C74 C73 C72 120.25(17) no
C74 C73 H73 119.9 no
C72 C73 H73 119.9 no
C73 C74 C75 119.79(16) no
C73 C74 H74 120.1 no
C75 C74 H74 120.1 no
C74 C75 C76 120.39(17) no
C74 C75 H75 119.8 no
C76 C75 H75 119.8 no
C75 C76 C71 120.22(16) no
C75 C76 H76 119.9 no
C71 C76 H76 119.9 no
C82 C81 C86 119.88(15) no
C82 C81 P6 122.25(13) no
C86 C81 P6 117.87(12) no
C81 C82 C83 120.06(16) no
C81 C82 H82 120.0 no
C83 C82 H82 120.0 no
C84 C83 C82 119.90(16) no
C84 C83 H83 120.1 no
C82 C83 H83 120.1 no
C83 C84 C85 120.07(17) no
C83 C84 H84 120.0 no
C85 C84 H84 120.0 no
C84 C85 C86 120.70(17) no
C84 C85 H85 119.6 no
C86 C85 H85 119.6 no
C85 C86 C81 119.38(16) no
C85 C86 H86 120.3 no
C81 C86 H86 120.3 no

loop_
_geom_bond_atom_site_label_1
_geom_bond_atom_site_label_2
_geom_bond_distance
_geom_bond_publ_flag
S21 C2 1.7724(16) no
S21 C21 1.7980(19) no
P6 N6 1.5944(13) no
P6 C61 1.7959(16) no
P6 C81 1.8050(16) no
P6 C71 1.8148(17) no
O31 C31 1.212(2) no
O32 C31 1.348(2) no
O32 C32 1.4551(19) no
N1 C2 1.335(2) no
N1 C6 1.3581(19) no
N6 C6 1.3637(19) no
C2 C3 1.403(2) no
C3 C4 1.403(2) no
C3 C31 1.470(2) no
C4 C5 1.369(2) no
C4 H4 0.95 no
C5 C6 1.410(2) no
C5 H5 0.95 no
C21 H21A 0.98 no
C21 H21B 0.98 no
C21 H21C 0.98 no
C32 C33 1.499(3) no
C32 H32A 0.99 no
C32 H32B 0.99 no
C33 H33A 0.98 no
C33 H33B 0.98 no
C33 H33C 0.98 no
C61 C66 1.390(2) no
C61 C62 1.395(2) no
C62 C63 1.389(2) no
C62 H62 0.95 no
C63 C64 1.382(3) no
C63 H63 0.95 no
C64 C65 1.382(3) no
C64 H64 0.95 no
C65 C66 1.390(2) no
C65 H65 0.95 no
C66 H66 0.95 no
C71 C72 1.394(2) no
C71 C76 1.396(2) no
C72 C73 1.394(2) no
C72 H72 0.95 no
C73 C74 1.381(3) no
C73 H73 0.95 no
C74 C75 1.387(3) no
C74 H74 0.95 no
C75 C76 1.387(2) no
C75 H75 0.95 no
C76 H76 0.95 no
C81 C82 1.390(2) no
C81 C86 1.394(2) no
C82 C83 1.394(2) no
C82 H82 0.95 no
C83 C84 1.380(3) no
C83 H83 0.95 no
C84 C85 1.382(3) no
C84 H84 0.95 no
C85 C86 1.388(2) no
C85 H85 0.95 no
C86 H86 0.95 no

loop_
_geom_hbond_atom_site_label_D
_geom_hbond_atom_site_label_H
_geom_hbond_atom_site_label_A
_geom_hbond_site_symmetry_A
_geom_hbond_distance_DH
_geom_hbond_distance_HA
_geom_hbond_distance_DA
_geom_hbond_angle_DHA
_geom_hbond_publ_flag
C76 H76 N1 . 0.95 2.43 3.246(2) 143 no
C65 H65 O31 1_554 0.95 2.50 3.170(2) 128 no
C33 H33B Cg 2_767 0.99 2.73 3.560(2) 141 no

loop_
_geom_torsion_atom_site_label_1
_geom_torsion_atom_site_label_2
_geom_torsion_atom_site_label_3
_geom_torsion_atom_site_label_4
_geom_torsion
_geom_torsion_publ_flag
C61 P6 N6 C6 -163.70(13) no
C81 P6 N6 C6 -46.46(16) no
C71 P6 N6 C6 79.53(15) no
C6 N1 C2 C3 0.4(2) no
C6 N1 C2 S21 -179.28(11) no
C21 S21 C2 N1 11.65(14) no
C21 S21 C2 C3 -168.05(14) no
N1 C2 C3 C4 -0.2(2) no
S21 C2 C3 C4 179.50(12) no
N1 C2 C3 C31 -178.32(14) no
S21 C2 C3 C31 1.4(2) no
C2 C3 C4 C5 0.5(2) no
C31 C3 C4 C5 178.65(15) no
C3 C4 C5 C6 -1.0(2) no
C2 N1 C6 N6 179.16(14) no
C2 N1 C6 C5 -1.0(2) no
P6 N6 C6 N1 -7.7(2) no
P6 N6 C6 C5 172.42(12) no
C4 C5 C6 N1 1.3(2) no
C4 C5 C6 N6 -178.83(15) no
C32 O32 C31 O31 3.1(2) no
C32 O32 C31 C3 -176.39(13) no
C2 C3 C31 O31 -14.1(3) no
C4 C3 C31 O31 167.84(16) no
C2 C3 C31 O32 165.35(14) no
C4 C3 C31 O32 -12.7(2) no
C31 O32 C32 C33 -179.24(15) no
N6 P6 C61 C66 -23.95(15) no
C81 P6 C61 C66 -147.19(13) no
C71 P6 C61 C66 99.03(14) no
N6 P6 C61 C62 156.65(13) no
C81 P6 C61 C62 33.41(15) no
C71 P6 C61 C62 -80.36(15) no
C66 C61 C62 C63 -0.3(2) no
P6 C61 C62 C63 179.14(13) no
C61 C62 C63 C64 0.7(3) no
C62 C63 C64 C65 -0.2(3) no
C63 C64 C65 C66 -0.8(3) no
C64 C65 C66 C61 1.2(3) no
C62 C61 C66 C65 -0.7(3) no
P6 C61 C66 C65 179.90(13) no
N6 P6 C71 C72 128.28(14) no
C61 P6 C71 C72 12.25(16) no
C81 P6 C71 C72 -101.37(14) no
N6 P6 C71 C76 -48.76(15) no
C61 P6 C71 C76 -164.78(13) no
C81 P6 C71 C76 81.60(14) no
C76 C71 C72 C73 -1.4(2) no
P6 C71 C72 C73 -178.42(13) no
C71 C72 C73 C74 0.7(3) no
C72 C73 C74 C75 0.5(3) no
C73 C74 C75 C76 -0.9(3) no
C74 C75 C76 C71 0.1(3) no
C72 C71 C76 C75 1.0(2) no
P6 C71 C76 C75 178.11(13) no
N6 P6 C81 C82 141.77(13) no
C61 P6 C81 C82 -101.93(14) no
C71 P6 C81 C82 11.45(16) no
N6 P6 C81 C86 -38.00(15) no
C61 P6 C81 C86 78.30(14) no
C71 P6 C81 C86 -168.32(13) no
C86 C81 C82 C83 0.9(2) no
P6 C81 C82 C83 -178.88(13) no
C81 C82 C83 C84 -0.1(3) no
C82 C83 C84 C85 -0.7(3) no
C83 C84 C85 C86 0.7(3) no
C84 C85 C86 C81 0.1(3) no
C82 C81 C86 C85 -0.9(2) no
P6 C81 C86 C85 178.88(14) no

loop_
_cod_related_entry_id
_cod_related_entry_database
_cod_related_entry_code
1 ChemSpider 21118303
